data_7027466
loop_
_publ_author_name
'McAdam, C. John'
'Brunton, Jason J.'
'Robinson, Brian H.'
'Simpson, Jim'

_publ_section_title
;
 Ferrocenylethynylnaphthalenes and acenaphthylenes; communication between
 ferrocenyl and cluster redox centres
;
_journal_issue 15
_journal_name_full 'Journal of the Chemical Society, Dalton Transactions'
_journal_page_first 2487
_journal_paper_doi 10.1039/a903003d
_journal_year 1999
_chemical_formula_sum 'C46 H52 Co4 O20 P4'
_chemical_formula_weight 1284.48
_chemical_name_systematic
; 
 ? 
;
_space_group_IT_number 61
_symmetry_cell_setting orthorhombic
_symmetry_space_group_name_Hall '-P 2ac 2ab'
_symmetry_space_group_name_H-M 'P b c a'
_atom_sites_solution_hydrogens geom
_atom_sites_solution_primary direct
_atom_sites_solution_secondary difmap
_audit_creation_method SHELXL-97
_cell_angle_alpha 90.00
_cell_angle_beta 90.00
_cell_angle_gamma 90.00
_cell_formula_units_Z 4
_cell_length_a 13.515(5)
_cell_length_b 13.242(6)
_cell_length_c 30.181(7)
_cell_measurement_reflns_used 35
_cell_measurement_temperature 293(2)
_cell_measurement_theta_max 25.0
_cell_measurement_theta_min 10.0
_cell_volume 5401(3)
_computing_cell_refinement 'Siemens XSCANS'
_computing_data_collection 'Siemens XSCANS'
_computing_data_reduction 'Siemens XSCANS'
_computing_molecular_graphics 'SHELXTL-PC (Sheldrick 1990)'
_computing_structure_refinement 'SHELXL-97 (Sheldrick, 1997)'
_computing_structure_solution 'SHELXS-97 (Sheldrick, 1990)'
_diffrn_ambient_temperature 293(2)
_diffrn_measured_fraction_theta_full 0.899
_diffrn_measured_fraction_theta_max 0.899
_diffrn_measurement_device_type 'Siemens R3m/V'
_diffrn_measurement_method '\w scans'
_diffrn_radiation_monochromator graphite
_diffrn_radiation_source 'fine-focus sealed tube'
_diffrn_radiation_type MoK\a
_diffrn_radiation_wavelength 0.71073
_diffrn_reflns_av_R_equivalents 0.1563
_diffrn_reflns_av_sigmaI/netI 0.3682
_diffrn_reflns_limit_h_max 16
_diffrn_reflns_limit_h_min -1
_diffrn_reflns_limit_k_max 6
_diffrn_reflns_limit_k_min -15
_diffrn_reflns_limit_l_max 1
_diffrn_reflns_limit_l_min -35
_diffrn_reflns_number 7916
_diffrn_reflns_theta_full 25.00
_diffrn_reflns_theta_max 25.00
_diffrn_reflns_theta_min 2.02
_diffrn_standards_decay_% '< 1%'
_diffrn_standards_interval_count 97
_diffrn_standards_number 3
_exptl_absorpt_coefficient_mu 1.399
_exptl_absorpt_correction_T_max 0.9236
_exptl_absorpt_correction_T_min 0.0788
_exptl_absorpt_correction_type 'empirical \y scans'
_exptl_crystal_colour 'dark green'
_exptl_crystal_density_diffrn 1.579
_exptl_crystal_density_method 'not measured'
_exptl_crystal_description block
_exptl_crystal_F_000 2624
_exptl_crystal_size_max 0.56
_exptl_crystal_size_mid 0.34
_exptl_crystal_size_min 0.13
_refine_diff_density_max 0.948
_refine_diff_density_min -0.504
_refine_diff_density_rms 0.119
_refine_ls_extinction_method none
_refine_ls_goodness_of_fit_ref 0.851
_refine_ls_hydrogen_treatment mixed
_refine_ls_matrix_type full
_refine_ls_number_parameters 366
_refine_ls_number_reflns 4753
_refine_ls_number_restraints 132
_refine_ls_restrained_S_all 0.845
_refine_ls_R_factor_all 0.2202
_refine_ls_R_factor_gt 0.0685
_refine_ls_shift/su_max 0.008
_refine_ls_shift/su_mean 0.000
_refine_ls_structure_factor_coef Fsqd
_refine_ls_weighting_details 'w=1/[\s^2^(Fo^2^)+(0.0446P)^2^+0.0000P] where P=(Fo^2^+2Fc^2^)/3'
_refine_ls_weighting_scheme calc
_refine_ls_wR_factor_gt 0.1200
_refine_ls_wR_factor_ref 0.1538
_reflns_number_gt 1552
_reflns_number_total 4753
_reflns_threshold_expression >2sigma(I)
_cod_data_source_file 903003dsup1.cif
_cod_data_source_block compound22
_cod_depositor_comments
;
The following automatic conversions were performed:

'_symmetry_cell_setting' value 'Orthorhombic' changed to
'orthorhombic' according to
/home/saulius/struct/CIF-dictionaries/cif_core.dic dictionary named
'cif_core.dic' version 2.4.2 from 2011-04-26.

Automatic conversion script
Id: cif_fix_values 1891 2012-01-12 08:04:46Z andrius 

The following automatic conversions were performed:

'_refine_ls_weighting_scheme' value 'calc
w=1/[\s^2^(Fo^2^)+(0.0446P)^2^+0.0000P] where P=(Fo^2^+2Fc^2^)/3' was
changed to 'calc'. New tag '_refine_ls_weighting_details' was
created. The value of the new tag was set to
'w=1/[\s^2^(Fo^2^)+(0.0446P)^2^+0.0000P] where P=(Fo^2^+2Fc^2^)/3'.

Automatic conversion script
Id: cif_fix_values 3143 2015-03-26 13:38:13Z robertas 
;
_cod_original_cell_volume 5402(3)
_cod_original_sg_symbol_H-M Pbca
_cod_database_code 7027466

loop_
_symmetry_equiv_pos_as_xyz
'x, y, z'
'-x+1/2, -y, z+1/2'
'-x, y+1/2, -z+1/2'
'x+1/2, -y+1/2, -z'
'-x, -y, -z'
'x-1/2, y, -z-1/2'
'x, -y-1/2, z-1/2'
'-x-1/2, y-1/2, z'

loop_
_atom_site_label
_atom_site_type_symbol
_atom_site_fract_x
_atom_site_fract_y
_atom_site_fract_z
_atom_site_U_iso_or_equiv
_atom_site_adp_type
_atom_site_occupancy
_atom_site_calc_flag
_atom_site_refinement_flags
_atom_site_disorder_assembly
_atom_site_disorder_group
Co1 Co 0.43615(11) 0.24179(10) 0.39250(4) 0.0239(4) Uani 1 d . . .
C11 C 0.3130(10) 0.2515(10) 0.4107(3) 0.045(3) Uani 1 d . . .
O11 O 0.2298(7) 0.2458(7) 0.4223(2) 0.056(2) Uani 1 d . . .
C12 C 0.4603(9) 0.3331(8) 0.3523(3) 0.036(3) Uani 1 d . . .
O12 O 0.4799(6) 0.3931(5) 0.3248(2) 0.053(2) Uani 1 d . . .
P1 P 0.5026(2) 0.3206(2) 0.44657(8) 0.0254(7) Uani 1 d . . .
O13 O 0.5035(6) 0.2759(5) 0.49520(19) 0.0324(18) Uani 1 d . . .
C13 C 0.4149(8) 0.2482(7) 0.5170(3) 0.038(3) Uani 1 d . . .
H13A H 0.4285 0.1958 0.5381 0.057 Uiso 1 calc R . .
H13B H 0.3679 0.2242 0.4956 0.057 Uiso 1 calc R . .
H13C H 0.3881 0.3059 0.5321 0.057 Uiso 1 calc R . .
O14 O 0.4566(5) 0.4295(5) 0.45984(19) 0.035(2) Uani 1 d . . .
C14 C 0.4489(8) 0.5076(8) 0.4266(3) 0.045(3) Uani 1 d . . .
H14A H 0.4273 0.5693 0.4402 0.068 Uiso 1 calc R . .
H14B H 0.4019 0.4875 0.4044 0.068 Uiso 1 calc R . .
H14C H 0.5124 0.5179 0.4130 0.068 Uiso 1 calc R . .
O15 O 0.6166(5) 0.3404(5) 0.43849(19) 0.0299(19) Uani 1 d . . .
C15 C 0.6750(7) 0.3945(8) 0.4704(3) 0.046(3) Uani 1 d . . .
H15A H 0.7404 0.4049 0.4588 0.069 Uiso 1 calc R . .
H15B H 0.6790 0.3561 0.4973 0.069 Uiso 1 calc R . .
H15C H 0.6448 0.4587 0.4764 0.069 Uiso 1 calc R . .
Co2 Co 0.41132(11) 0.09703(10) 0.34390(4) 0.0296(4) Uani 1 d . . .
C21 C 0.4343(10) 0.1548(8) 0.2931(3) 0.049(3) Uani 1 d . . .
O21 O 0.4486(8) 0.1952(6) 0.2585(2) 0.085(4) Uani 1 d . . .
C22 C 0.2820(11) 0.0825(9) 0.3451(3) 0.045(4) Uani 1 d . . .
O22 O 0.1950(6) 0.0788(7) 0.3431(3) 0.060(3) Uani 1 d . . .
P2 P 0.4373(3) -0.0546(2) 0.32328(10) 0.0576(11) Uani 1 d . . .
O23A O 0.5479(12) -0.0872(10) 0.3080(5) 0.047(5) Uani 0.55(2) d PU A 1
O23B O 0.492(2) -0.0830(19) 0.2832(9) 0.102(9) Uani 0.45(2) d PU A 2
C23 C 0.5921(12) -0.0318(10) 0.2716(4) 0.089(5) Uani 1 d . . .
H23A H 0.6566 -0.0587 0.2654 0.134 Uiso 0.55(2) calc PR A 1
H23B H 0.5977 0.0382 0.2794 0.134 Uiso 0.55(2) calc PR A 1
H23C H 0.5511 -0.0383 0.2457 0.134 Uiso 0.55(2) calc PR A 1
H23D H 0.6171 -0.0596 0.2444 0.134 Uiso 0.45(2) calc PR A 2
H23E H 0.6388 -0.0436 0.2950 0.134 Uiso 0.45(2) calc PR A 2
H23F H 0.5821 0.0395 0.2681 0.134 Uiso 0.45(2) calc PR A 2
O24 O 0.3531(12) -0.0872(9) 0.2889(5) 0.181(7) Uani 1 d . A 2
C24 C 0.3298(12) -0.1663(13) 0.2700(5) 0.142(8) Uani 1 d . A 2
H24A H 0.3170 -0.1528 0.2393 0.213 Uiso 1 calc R A 2
H24B H 0.2714 -0.1936 0.2836 0.213 Uiso 1 calc R A 2
H24C H 0.3829 -0.2141 0.2725 0.213 Uiso 1 calc R A 2
O25A O 0.471(2) -0.1326(16) 0.3634(7) 0.086(7) Uani 0.55(2) d PU A 1
C25A C 0.473(3) -0.199(3) 0.3834(12) 0.111(12) Uani 0.55(2) d PU A 1
H25A H 0.5227 -0.1919 0.4059 0.167 Uiso 0.55(2) calc PR A 1
H25B H 0.4888 -0.2564 0.3651 0.167 Uiso 0.55(2) calc PR A 1
H25C H 0.4097 -0.2092 0.3970 0.167 Uiso 0.55(2) calc PR A 1
O25B O 0.4068(16) -0.1422(13) 0.3572(5) 0.038(6) Uani 0.45(2) d PU A 2
C25B C 0.4795(19) -0.2359(19) 0.3595(9) 0.043(7) Uani 0.45(2) d PU A 2
H25D H 0.4543 -0.2846 0.3802 0.064 Uiso 0.45(2) calc PR A 2
H25E H 0.5437 -0.2137 0.3689 0.064 Uiso 0.45(2) calc PR A 2
H25F H 0.4845 -0.2664 0.3307 0.064 Uiso 0.45(2) calc PR A 2
C1 C 0.5297(7) 0.1359(7) 0.3787(3) 0.018(2) Uani 1 d U . .
C2 C 0.4586(7) 0.0969(7) 0.4048(2) 0.015(2) Uani 1 d U . .
C16 C 0.6342(8) 0.1218(7) 0.3658(3) 0.028(3) Uani 1 d U . .
C17 C 0.6881(9) 0.1975(8) 0.3428(3) 0.036(3) Uani 1 d . . .
H17 H 0.6587 0.2600 0.3378 0.044 Uiso 1 calc R . .
C18 C 0.7823(9) 0.1806(11) 0.3276(4) 0.061(4) Uani 1 d . . .
H18 H 0.8145 0.2306 0.3115 0.074 Uiso 1 calc R . .
C19 C 0.8304(10) 0.0900(11) 0.3361(4) 0.067(4) Uani 1 d . . .
H19 H 0.8936 0.0781 0.3251 0.081 Uiso 1 calc R . .
C110 C 0.7824(9) 0.0179(9) 0.3613(3) 0.048(4) Uani 1 d . . .
H110 H 0.8153 -0.0413 0.3690 0.058 Uiso 1 calc R . .
C111 C 0.6856(8) 0.0329(8) 0.3752(3) 0.029(3) Uani 1 d . . .
H111 H 0.6541 -0.0178 0.3912 0.035 Uiso 1 calc R . .
C26 C 0.3284(8) -0.0676(7) 0.4876(3) 0.025(2) Uani 1 d U . .
H26 H 0.2671 -0.0990 0.4901 0.030 Uiso 1 calc R . .
C27 C 0.3518(8) -0.0121(7) 0.4492(3) 0.024(2) Uani 1 d U . .
H27 H 0.3066 -0.0081 0.4260 0.028 Uiso 1 calc R . .
C28 C 0.4420(8) 0.0362(6) 0.4459(3) 0.020(2) Uani 1 d U . .
C29 C 0.5124(8) 0.0292(6) 0.4806(2) 0.016(2) Uani 1 d U . .
C210 C 0.6048(7) 0.0753(6) 0.4788(3) 0.020(2) Uani 1 d U . .
H210 H 0.6215 0.1126 0.4538 0.024 Uiso 1 calc R . .

loop_
_atom_site_aniso_label
_atom_site_aniso_U_11
_atom_site_aniso_U_22
_atom_site_aniso_U_33
_atom_site_aniso_U_23
_atom_site_aniso_U_13
_atom_site_aniso_U_12
Co1 0.0326(9) 0.0097(8) 0.0295(6) 0.0006(6) -0.0067(7) 0.0009(9)
C11 0.061(10) 0.036(8) 0.037(6) -0.011(6) -0.009(6) 0.021(10)
O11 0.038(6) 0.046(6) 0.083(6) -0.020(5) -0.004(5) 0.014(6)
C12 0.060(9) 0.023(7) 0.024(5) -0.002(5) -0.003(6) -0.002(7)
O12 0.092(7) 0.025(5) 0.042(4) 0.008(4) -0.001(5) 0.003(5)
P1 0.034(2) 0.0091(15) 0.0333(14) 0.0008(12) -0.0058(15) 0.0024(16)
O13 0.046(5) 0.024(4) 0.028(3) 0.000(3) 0.000(3) 0.003(4)
C13 0.053(9) 0.024(6) 0.038(5) -0.003(5) 0.011(6) -0.021(8)
O14 0.053(6) 0.009(4) 0.043(4) -0.001(3) -0.005(4) 0.009(4)
C14 0.063(10) 0.028(7) 0.044(6) 0.000(5) -0.006(7) 0.004(8)
O15 0.028(5) 0.020(4) 0.041(4) -0.007(3) -0.009(3) -0.009(4)
C15 0.017(7) 0.057(9) 0.063(7) -0.011(7) -0.015(6) -0.009(7)
Co2 0.0481(11) 0.0167(8) 0.0238(6) 0.0002(6) -0.0066(7) -0.0085(9)
C21 0.073(10) 0.037(7) 0.038(6) 0.002(5) -0.006(7) -0.020(8)
O21 0.139(10) 0.074(7) 0.042(4) 0.018(4) -0.016(6) -0.039(7)
C22 0.080(11) 0.032(8) 0.025(5) 0.010(5) -0.001(7) -0.042(8)
O22 0.038(6) 0.067(7) 0.074(5) 0.001(5) -0.014(5) -0.019(5)
P2 0.092(3) 0.031(2) 0.0494(18) -0.0189(15) -0.006(2) -0.016(2)
O23A 0.052(7) 0.038(6) 0.051(6) -0.012(4) 0.002(4) 0.004(5)
O23B 0.105(10) 0.099(10) 0.101(10) 0.000(5) 0.004(5) 0.004(5)
C23 0.121(16) 0.089(12) 0.058(8) -0.039(8) 0.006(10) 0.023(12)
O24 0.214(17) 0.108(11) 0.220(14) -0.119(10) -0.051(13) -0.041(11)
C24 0.104(16) 0.15(2) 0.170(17) -0.005(15) -0.105(14) -0.020(15)
O25A 0.091(8) 0.080(8) 0.089(8) -0.003(5) -0.002(5) 0.002(5)
C25A 0.115(15) 0.111(15) 0.108(14) 0.012(9) -0.006(9) -0.002(9)
O25B 0.035(7) 0.035(7) 0.045(7) 0.005(4) 0.000(4) -0.002(5)
C25B 0.057(11) 0.027(10) 0.045(9) -0.009(8) 0.010(8) 0.016(9)
C1 0.032(6) 0.011(4) 0.013(4) -0.006(3) -0.003(4) -0.004(5)
C2 0.020(4) 0.008(4) 0.019(3) -0.004(3) -0.007(3) 0.000(4)
C16 0.044(7) 0.015(5) 0.024(5) -0.016(4) 0.005(5) 0.003(6)
C17 0.044(9) 0.019(7) 0.046(6) 0.013(5) 0.012(6) 0.009(6)
C18 0.029(9) 0.082(12) 0.073(8) 0.029(8) 0.014(7) 0.000(8)
C19 0.040(10) 0.092(12) 0.070(8) 0.034(9) 0.013(7) 0.029(10)
C110 0.054(10) 0.047(9) 0.044(7) 0.022(6) 0.008(7) 0.014(8)
C111 0.023(8) 0.024(7) 0.040(6) 0.001(5) 0.003(5) 0.019(6)
C26 0.020(6) 0.018(6) 0.036(5) -0.002(4) 0.007(5) 0.003(5)
C27 0.027(6) 0.014(5) 0.030(4) -0.005(4) -0.002(4) 0.006(5)
C28 0.025(5) 0.011(5) 0.024(4) -0.005(4) 0.001(4) 0.006(5)
C29 0.017(4) 0.012(4) 0.018(3) 0.000(3) 0.000(3) 0.007(3)
C210 0.022(4) 0.012(4) 0.025(3) -0.002(3) 0.003(3) 0.008(4)

loop_
_atom_type_symbol
_atom_type_description
_atom_type_scat_dispersion_real
_atom_type_scat_dispersion_imag
_atom_type_scat_source
C C 0.0033 0.0016 'International Tables Vol C Tables 4.2.6.8 and 6.1.1.4'
H H 0.0000 0.0000 'International Tables Vol C Tables 4.2.6.8 and 6.1.1.4'
O O 0.0106 0.0060 'International Tables Vol C Tables 4.2.6.8 and 6.1.1.4'
P P 0.1023 0.0942 'International Tables Vol C Tables 4.2.6.8 and 6.1.1.4'
Co Co 0.3494 0.9721 'International Tables Vol C Tables 4.2.6.8 and 6.1.1.4'

loop_
_geom_angle_atom_site_label_1
_geom_angle_atom_site_label_2
_geom_angle_atom_site_label_3
_geom_angle
_geom_angle_site_symmetry_1
_geom_angle_site_symmetry_3
_geom_angle_publ_flag
C12 Co1 C11 110.1(5) . . ?
C12 Co1 C1 103.4(4) . . ?
C11 Co1 C1 137.7(5) . . ?
C12 Co1 C2 140.8(4) . . ?
C11 Co1 C2 99.1(5) . . ?
C1 Co1 C2 40.2(3) . . ?
C11 Co1 P1 97.1(4) . . y
C12 Co1 P1 96.5(3) . . y
C1 Co1 P1 104.1(3) . . ?
C2 Co1 P1 105.4(2) . . ?
C12 Co1 Co2 98.8(3) . . ?
C11 Co1 Co2 96.6(4) . . ?
C1 Co1 Co2 52.4(3) . . ?
C2 Co1 Co2 51.0(2) . . ?
P1 Co1 Co2 154.47(10) . . y
O11 C11 Co1 172.1(13) . . y
O12 C12 Co1 177.5(10) . . y
O13 P1 O15 101.4(4) . . ?
O13 P1 O14 96.1(3) . . ?
O15 P1 O14 105.3(4) . . ?
O13 P1 Co1 122.0(3) . . ?
O15 P1 Co1 111.9(3) . . ?
O14 P1 Co1 117.6(3) . . ?
C13 O13 P1 121.4(6) . . ?
C14 O14 P1 119.6(6) . . ?
C15 O15 P1 121.0(6) . . ?
C21 Co2 C22 104.1(5) . . ?
C21 Co2 C2 140.7(5) . . ?
C22 Co2 C2 107.8(4) . . ?
C21 Co2 C1 102.0(5) . . ?
C22 Co2 C1 145.0(4) . . ?
C2 Co2 C1 40.1(3) . . ?
C21 Co2 P2 97.3(4) . . y
C22 Co2 P2 93.8(4) . . y
C2 Co2 P2 102.8(3) . . ?
C1 Co2 P2 105.4(3) . . ?
C21 Co2 Co1 99.2(3) . . ?
C22 Co2 Co1 102.1(4) . . ?
C2 Co2 Co1 52.2(3) . . ?
C1 Co2 Co1 50.6(3) . . ?
P2 Co2 Co1 153.40(12) . . y
O21 C21 Co2 178.9(12) . . ?
O22 C22 Co2 174.2(10) . . ?
O23B P2 O25B 118.1(12) . . ?
O23B P2 O24 76.0(13) . . ?
O25B P2 O24 92.1(10) . . ?
O23B P2 O23A 39.8(11) . . ?
O25B P2 O23A 103.1(10) . . ?
O24 P2 O23A 113.5(7) . . ?
O23B P2 O25A 107.6(14) . . ?
O25B P2 O25A 32.0(8) . . ?
O24 P2 O25A 120.2(10) . . ?
O23A P2 O25A 77.7(11) . . ?
O23B P2 Co2 124.4(10) . . ?
O25B P2 Co2 116.9(6) . . ?
O24 P2 Co2 109.0(5) . . ?
O23A P2 Co2 119.0(5) . . ?
O25A P2 Co2 114.8(7) . . ?
C23 O23A P2 117.4(12) . . ?
P2 O23B C23 121(2) . . ?
O23A C23 O23B 41.2(10) . . ?
C24 O24 P2 135.2(15) . . ?
C25A O25A P2 159(3) . . ?
C25B O25B P2 115.8(15) . . ?
C2 C1 C16 142.1(9) . . y
C2 C1 Co1 71.6(6) . . ?
C16 C1 Co1 140.7(8) . . ?
C2 C1 Co2 68.5(5) . . ?
C16 C1 Co2 126.8(6) . . ?
Co1 C1 Co2 77.0(4) . . ?
C1 C2 C28 143.0(9) . . y
C1 C2 Co2 71.4(5) . . ?
C28 C2 Co2 137.3(7) . . ?
C1 C2 Co1 68.1(6) . . ?
C28 C2 Co1 130.9(6) . . ?
Co2 C2 Co1 76.8(3) . . ?
C111 C16 C17 116.0(10) . . ?
C111 C16 C1 121.9(10) . . ?
C17 C16 C1 122.0(10) . . ?
C18 C17 C16 121.6(11) . . ?
C17 C18 C19 121.0(12) . . ?
C110 C19 C18 118.6(12) . . ?
C19 C110 C111 120.7(12) . . ?
C110 C111 C16 121.9(11) . . ?
C210 C26 C27 120.2(10) 5_656 . ?
C27 C28 C2 116.2(8) . . y
C27 C28 C29 120.6(8) . . y
C28 C27 C26 119.9(9) . . y
C29 C28 C2 123.3(9) . . y
C210 C29 C28 122.9(8) . . y
C210 C29 C29 118.5(11) . 5_656 y
C28 C29 C29 118.6(11) . 5_656 y
C26 C210 C29 122.2(8) 5_656 . y

loop_
_geom_bond_atom_site_label_1
_geom_bond_atom_site_label_2
_geom_bond_distance
_geom_bond_site_symmetry_2
_geom_bond_publ_flag
Co1 Co2 2.4368(19) . y
Co1 C1 1.934(10) . y
Co1 C2 1.978(9) . y
Co1 P1 2.135(3) . y
P1 O13 1.582(6) . y
P1 O15 1.582(7) . y
P1 O14 1.621(6) . y
Co1 C11 1.757(14) . y
C11 O11 1.181(12) . y
Co1 C12 1.743(10) . y
C12 O12 1.180(10) . y
O13 C13 1.415(11) . ?
O14 C14 1.445(10) . ?
O15 C15 1.436(10) . ?
Co2 C1 1.982(9) . y
Co2 C2 1.945(7) . y
Co2 C21 1.741(10) . y
C21 O21 1.189(11) . y
Co2 C22 1.759(14) . y
C22 O22 1.178(13) . y
Co2 P2 2.131(3) . y
P2 O23A 1.622(16) . y
P2 O23B 1.47(2) . ?
P2 O24 1.600(13) . y
P2 O25B 1.601(17) . y
P2 O25A 1.66(2) . y
O23A C23 1.451(18) . ?
O23B C23 1.55(3) . ?
O24 C24 1.234(16) . ?
O25A C25A 1.07(3) . ?
O25B C25B 1.58(3) . ?
C1 C2 1.346(11) . y
C1 C16 1.476(13) . y
C2 C28 1.495(11) . y
C16 C111 1.397(13) . ?
C16 C17 1.421(13) . ?
C17 C18 1.372(14) . ?
C18 C19 1.388(16) . ?
C19 C110 1.382(14) . ?
C110 C111 1.388(14) . ?
C26 C27 1.411(11) . y
C26 C210 1.361(11) 5_656 y
C27 C28 1.380(12) . y
C28 C29 1.419(12) . y
C29 C210 1.391(12) . y
C29 C29 1.441(15) 5_656 y
C210 C26 1.361(11) 5_656 y

loop_
_geom_torsion_atom_site_label_1
_geom_torsion_atom_site_label_2
_geom_torsion_atom_site_label_3
_geom_torsion_atom_site_label_4
_geom_torsion
P1 Co1 Co2 P2 3.5(4)
C16 C1 C2 C28 25(2)
